data_2022631
loop_
_publ_author_name
'Jotani, Mukesh M.'
'Arman, Hadi D.'
'Poplaukhin, Pavel'
'Tiekink, Edward R. T.'

_publ_section_title
;
 Bis(N,N-diethyldithiocarbamato-\k2S,S')(3-hydroxypyridine-\kN)zinc and
 bis[N-(2-hydroxyethyl)-N-methyldithiocarbamato-\k2S,S'](3-hydroxypyridine-\kN)zinc:
 crystal structures and Hirshfeld surface analysis
;
_journal_coden_ASTM ACSECI
_journal_coeditor_code HB7628
_journal_issue 12
_journal_name_full
;
 Acta Crystallographica, Section E: Crystallographic Communications
;
_journal_page_first 1700
_journal_page_last 1709
_journal_paper_doi 10.1107/S205698901601728X
_journal_volume 72
_journal_year 2016
_chemical_formula_iupac '[Zn (C4 H8 N O S2)2 (C5 H5 N O)]'
_chemical_formula_moiety 'C13 H21 N3 O3 S4 Zn'
_chemical_formula_sum 'C13 H21 N3 O3 S4 Zn'
_chemical_formula_weight 460.94
_chemical_name_systematic
Bis[<i>N</i>-(2-hydroxyethyl)-<i>N</i>-methyldithiocarbamato-\k^2^<i>S</i>,<i>S</i>'](3-hydroxypyridine-\k<i>N</i>)zinc
_space_group_crystal_system triclinic
_space_group_IT_number 2
_space_group_name_Hall '-P 1'
_space_group_name_H-M_alt 'P -1'
_atom_sites_solution_hydrogens mixed
_atom_sites_solution_primary direct
_atom_sites_solution_secondary difmap
_audit_creation_method SHELXL-2014/7
_cell_angle_alpha 102.154(4)
_cell_angle_beta 106.989(4)
_cell_angle_gamma 93.466(3)
_cell_formula_units_Z 2
_cell_length_a 8.8645(19)
_cell_length_b 9.956(2)
_cell_length_c 11.473(3)
_cell_measurement_reflns_used 4145
_cell_measurement_temperature 98(2)
_cell_measurement_theta_max 40.57
_cell_measurement_theta_min 2.49
_cell_volume 938.6(4)
_computing_cell_refinement
;
CrystalClear (Molecular Structure Corporation & Rigaku, 2005)
;
_computing_data_collection
;
CrystalClear (Molecular Structure Corporation & Rigaku, 2005)
;
_computing_data_reduction
;
CrystalClear (Molecular Structure Corporation & Rigaku, 2005)
;
_computing_molecular_graphics
;
ORTEP-3 for Windows (Farrugia, 2012) and DIAMOND (Brandenburg,
2006)
;
_computing_publication_material
;
publCIF (Westrip, 2010)
;
_computing_structure_refinement
;
SHELXL2014 (Sheldrick, 2015)
;
_computing_structure_solution
;
SHELXS97 (Sheldrick, 2008)
;
_diffrn_ambient_temperature 98(2)
_diffrn_measured_fraction_theta_full 0.987
_diffrn_measured_fraction_theta_max 0.987
_diffrn_measurement_device_type 'Rigaku AFC12\k/SATURN724'
_diffrn_measurement_method \w
_diffrn_radiation_monochromator graphite
_diffrn_radiation_source 'fine-focus sealed tube'
_diffrn_radiation_type MoK\a
_diffrn_radiation_wavelength 0.71073
_diffrn_reflns_av_R_equivalents 0.0260
_diffrn_reflns_av_unetI/netI 0.0351
_diffrn_reflns_Laue_measured_fraction_full 0.987
_diffrn_reflns_Laue_measured_fraction_max 0.987
_diffrn_reflns_limit_h_max 11
_diffrn_reflns_limit_h_min -11
_diffrn_reflns_limit_k_max 12
_diffrn_reflns_limit_k_min -12
_diffrn_reflns_limit_l_max 14
_diffrn_reflns_limit_l_min -14
_diffrn_reflns_number 6836
_diffrn_reflns_point_group_measured_fraction_full 0.987
_diffrn_reflns_point_group_measured_fraction_max 0.987
_diffrn_reflns_theta_full 27.499
_diffrn_reflns_theta_max 27.499
_diffrn_reflns_theta_min 2.423
_diffrn_standards_decay_% 0
_diffrn_standards_interval_count 0
_diffrn_standards_number 0
_exptl_absorpt_coefficient_mu 1.770
_exptl_absorpt_correction_T_max 1.0000
_exptl_absorpt_correction_T_min 0.8603
_exptl_absorpt_correction_type multi-scan
_exptl_absorpt_process_details
;
(ABSCOR; Higashi, 1995)
;
_exptl_crystal_colour colourless
_exptl_crystal_density_diffrn 1.631
_exptl_crystal_description slab
_exptl_crystal_F_000 476
_exptl_crystal_size_max 0.37
_exptl_crystal_size_mid 0.25
_exptl_crystal_size_min 0.25
_refine_diff_density_max 0.430
_refine_diff_density_min -0.596
_refine_diff_density_rms 0.076
_refine_ls_extinction_coef .
_refine_ls_extinction_method none
_refine_ls_goodness_of_fit_ref 1.057
_refine_ls_matrix_type full
_refine_ls_number_parameters 228
_refine_ls_number_reflns 4249
_refine_ls_number_restraints 3
_refine_ls_restrained_S_all 1.057
_refine_ls_R_factor_all 0.0325
_refine_ls_R_factor_gt 0.0316
_refine_ls_shift/su_max 0.001
_refine_ls_shift/su_mean 0.000
_refine_ls_structure_factor_coef Fsqd
_refine_ls_weighting_details 'w=1/[\s^2^(Fo^2^)+(0.0370P)^2^+0.6872P] where P=(Fo^2^+2Fc^2^)/3'
_refine_ls_weighting_scheme calc
_refine_ls_wR_factor_gt 0.0788
_refine_ls_wR_factor_ref 0.0795
_reflns_number_gt 4133
_reflns_number_total 4249
_reflns_threshold_expression 'I > 2\s(I)'
_cod_data_source_file hb7628sup1_II.cif
_cod_data_source_block II
_cod_database_code 2022631
_publcif_datablock.id {da9ee6d5-6e6c-4a13-80c9-1434e53164c0}

_shelx_shelxl_version_number 2014/7
_iucr_geom_hbonds_special_details
;
Cg1 is the centroid of the (Zn,S3,S4,C5) chelate ring.
;
_shelx_space_group_comment
;
The symmetry employed for this shelxl refinement is uniquely defined
by the following loop, which should always be used as a source of
symmetry information in preference to the above space-group names.
They are only intended as comments.
;
_shelx_estimated_absorpt_t_min 0.560
_shelx_estimated_absorpt_t_max 0.666
_publcif_info_exptl_table_max_cols 4
_publcif_info_exptl_table_use_headnotes n

loop_
_space_group_symop_operation_xyz
'x, y, z'
'-x, -y, -z'

loop_
_atom_site_label
_atom_site_type_symbol
_atom_site_fract_x
_atom_site_fract_y
_atom_site_fract_z
_atom_site_U_iso_or_equiv
_atom_site_adp_type
_atom_site_occupancy
_atom_site_site_symmetry_order
_atom_site_calc_flag
_atom_site_refinement_flags_posn
_atom_site_refinement_flags_adp
_atom_site_refinement_flags_occupancy
_atom_site_disorder_assembly
_atom_site_disorder_group
Zn Zn 0.76357(3) 0.49975(2) 0.25271(2) 0.01863(8) Uani 1 1 d . . . . .
S1 S 0.97385(5) 0.65936(5) 0.26357(4) 0.01674(11) Uani 1 1 d . . . . .
S2 S 0.69910(6) 0.58080(5) 0.03011(5) 0.01835(11) Uani 1 1 d . . . . .
S3 S 0.64889(6) 0.27205(5) 0.14638(4) 0.01739(11) Uani 1 1 d . . . . .
S4 S 0.90377(6) 0.34805(5) 0.38990(4) 0.01782(11) Uani 1 1 d . . . . .
O1 O 0.74043(18) 0.85049(17) -0.09808(15) 0.0260(3) Uani 1 1 d D . . . .
H1O H 0.695(3) 0.783(2) -0.083(3) 0.039 Uiso 1 1 d D U . . .
O2 O 0.45844(17) 0.01078(16) 0.24736(13) 0.0218(3) Uani 1 1 d D . . . .
H2O H 0.413(3) 0.051(3) 0.193(2) 0.033 Uiso 1 1 d D U . . .
O3 O 0.67339(19) 0.91603(16) 0.57620(15) 0.0285(3) Uani 1 1 d D . . . .
H3O H 0.624(3) 0.945(3) 0.627(2) 0.043 Uiso 1 1 d D U . . .
N1 N 0.98304(19) 0.70602(17) 0.04700(15) 0.0176(3) Uani 1 1 d . . . . .
N2 N 0.78664(19) 0.08741(16) 0.26777(15) 0.0161(3) Uani 1 1 d . . . . .
N3 N 0.62518(19) 0.59446(17) 0.35049(15) 0.0169(3) Uani 1 1 d . . . . .
C1 C 0.8924(2) 0.65371(18) 0.10539(18) 0.0149(3) Uani 1 1 d . . . . .
C2 C 0.9350(2) 0.6846(2) -0.09003(18) 0.0191(4) Uani 1 1 d . . . . .
H2A H 0.8502 0.6046 -0.1285 0.023 Uiso 1 1 calc R U . . .
H2B H 1.0271 0.6612 -0.1190 0.023 Uiso 1 1 calc R U . . .
C3 C 0.8749(2) 0.8097(2) -0.1355(2) 0.0221(4) Uani 1 1 d . . . . .
H3A H 0.9619 0.8882 -0.1017 0.027 Uiso 1 1 calc R U . . .
H3B H 0.8450 0.7881 -0.2282 0.027 Uiso 1 1 calc R U . . .
C4 C 1.1446(2) 0.7770(2) 0.1154(2) 0.0252(4) Uani 1 1 d . . . . .
H4A H 1.1454 0.8372 0.1951 0.038 Uiso 1 1 calc R U . . .
H4B H 1.1789 0.8330 0.0647 0.038 Uiso 1 1 calc R U . . .
H4C H 1.2175 0.7081 0.1321 0.038 Uiso 1 1 calc R U . . .
C5 C 0.7800(2) 0.22057(19) 0.26907(17) 0.0143(3) Uani 1 1 d . . . . .
C6 C 0.6826(2) -0.02451(19) 0.16625(18) 0.0181(4) Uani 1 1 d . . . . .
H6A H 0.7468 -0.0971 0.1421 0.022 Uiso 1 1 calc R U . . .
H6B H 0.6353 0.0126 0.0920 0.022 Uiso 1 1 calc R U . . .
C7 C 0.5502(2) -0.0887(2) 0.20439(18) 0.0193(4) Uani 1 1 d . . . . .
H7A H 0.4796 -0.1595 0.1316 0.023 Uiso 1 1 calc R U . . .
H7B H 0.5972 -0.1359 0.2718 0.023 Uiso 1 1 calc R U . . .
C8 C 0.8976(2) 0.0451(2) 0.3718(2) 0.0232(4) Uani 1 1 d . . . . .
H8A H 1.0069 0.0797 0.3796 0.035 Uiso 1 1 calc R U . . .
H8B H 0.8852 -0.0562 0.3554 0.035 Uiso 1 1 calc R U . . .
H8C H 0.8751 0.0837 0.4499 0.035 Uiso 1 1 calc R U . . .
C9 C 0.6861(2) 0.7161(2) 0.43240(18) 0.0175(4) Uani 1 1 d . . . . .
H9 H 0.7921 0.7530 0.4436 0.021 Uiso 1 1 calc R U . . .
C10 C 0.6007(2) 0.7911(2) 0.50204(18) 0.0194(4) Uani 1 1 d . . . . .
C11 C 0.4471(2) 0.7342(2) 0.48828(19) 0.0226(4) Uani 1 1 d . . . . .
H11 H 0.3855 0.7818 0.5347 0.027 Uiso 1 1 calc R U . . .
C12 C 0.3863(2) 0.6063(2) 0.4053(2) 0.0249(4) Uani 1 1 d . . . . .
H12 H 0.2826 0.5646 0.3953 0.030 Uiso 1 1 calc R U . . .
C13 C 0.4768(2) 0.5400(2) 0.33723(19) 0.0221(4) Uani 1 1 d . . . . .
H13 H 0.4331 0.4534 0.2794 0.027 Uiso 1 1 calc R U . . .

loop_
_atom_site_aniso_label
_atom_site_aniso_U_11
_atom_site_aniso_U_22
_atom_site_aniso_U_33
_atom_site_aniso_U_23
_atom_site_aniso_U_13
_atom_site_aniso_U_12
Zn 0.02010(13) 0.01232(12) 0.02810(14) 0.00421(9) 0.01447(10) 0.00449(9)
S1 0.0155(2) 0.0171(2) 0.0178(2) 0.00523(17) 0.00462(17) 0.00248(17)
S2 0.0154(2) 0.0194(2) 0.0201(2) 0.00651(18) 0.00437(18) 0.00046(17)
S3 0.0217(2) 0.0157(2) 0.0149(2) 0.00587(17) 0.00362(18) 0.00533(17)
S4 0.0180(2) 0.0143(2) 0.0184(2) 0.00227(17) 0.00247(18) 0.00276(16)
O1 0.0257(8) 0.0311(8) 0.0317(8) 0.0160(7) 0.0166(7) 0.0137(6)
O2 0.0232(7) 0.0268(8) 0.0184(7) 0.0064(6) 0.0094(6) 0.0090(6)
O3 0.0326(8) 0.0227(8) 0.0321(8) -0.0037(6) 0.0208(7) 0.0011(6)
N1 0.0157(7) 0.0191(8) 0.0198(8) 0.0058(6) 0.0077(6) 0.0025(6)
N2 0.0165(7) 0.0140(7) 0.0165(7) 0.0043(6) 0.0024(6) 0.0040(6)
N3 0.0157(7) 0.0179(8) 0.0192(7) 0.0062(6) 0.0063(6) 0.0071(6)
C1 0.0160(8) 0.0107(8) 0.0193(8) 0.0037(7) 0.0071(7) 0.0053(6)
C2 0.0236(10) 0.0199(9) 0.0181(9) 0.0058(7) 0.0114(8) 0.0071(7)
C3 0.0250(10) 0.0261(10) 0.0232(9) 0.0118(8) 0.0140(8) 0.0091(8)
C4 0.0167(9) 0.0301(11) 0.0295(11) 0.0093(9) 0.0078(8) -0.0018(8)
C5 0.0151(8) 0.0149(8) 0.0154(8) 0.0038(7) 0.0076(7) 0.0046(6)
C6 0.0217(9) 0.0125(8) 0.0177(8) -0.0004(7) 0.0053(7) 0.0037(7)
C7 0.0215(9) 0.0157(9) 0.0195(9) 0.0038(7) 0.0047(7) 0.0036(7)
C8 0.0228(10) 0.0181(9) 0.0257(10) 0.0091(8) -0.0005(8) 0.0065(8)
C9 0.0176(9) 0.0180(9) 0.0195(9) 0.0066(7) 0.0077(7) 0.0059(7)
C10 0.0221(9) 0.0212(10) 0.0173(9) 0.0060(7) 0.0080(8) 0.0065(8)
C11 0.0204(9) 0.0311(11) 0.0196(9) 0.0058(8) 0.0101(8) 0.0094(8)
C12 0.0139(9) 0.0333(12) 0.0256(10) 0.0026(9) 0.0061(8) 0.0040(8)
C13 0.0177(9) 0.0264(10) 0.0201(9) 0.0016(8) 0.0053(8) 0.0037(8)

loop_
_atom_type_symbol
_atom_type_description
_atom_type_scat_dispersion_real
_atom_type_scat_dispersion_imag
_atom_type_scat_source
C C 0.0033 0.0016 'International Tables Vol C Tables 4.2.6.8 and 6.1.1.4'
H H 0.0000 0.0000 'International Tables Vol C Tables 4.2.6.8 and 6.1.1.4'
N N 0.0061 0.0033 'International Tables Vol C Tables 4.2.6.8 and 6.1.1.4'
O O 0.0106 0.0060 'International Tables Vol C Tables 4.2.6.8 and 6.1.1.4'
S S 0.1246 0.1234 'International Tables Vol C Tables 4.2.6.8 and 6.1.1.4'
Zn Zn 0.2839 1.4301 'International Tables Vol C Tables 4.2.6.8 and 6.1.1.4'

loop_
_geom_angle_atom_site_label_1
_geom_angle_atom_site_label_2
_geom_angle_atom_site_label_3
_geom_angle
_geom_angle_site_symmetry_1
_geom_angle_site_symmetry_3
N3 Zn S1 109.72(5) . .
N3 Zn S3 110.80(5) . .
S1 Zn S3 139.04(2) . .
N3 Zn S4 103.07(5) . .
S1 Zn S4 102.00(2) . .
S3 Zn S4 74.41(2) . .
N3 Zn S2 107.89(5) . .
S1 Zn S2 70.825(18) . .
S3 Zn S2 91.20(2) . .
S4 Zn S2 148.839(18) . .
C1 S1 Zn 90.54(6) . .
C1 S2 Zn 77.85(7) . .
C5 S3 Zn 86.67(6) . .
C5 S4 Zn 81.43(7) . .
C3 O1 H1O 109(2) . .
C7 O2 H2O 113(2) . .
C10 O3 H3O 110(2) . .
C1 N1 C4 121.53(17) . .
C1 N1 C2 122.52(16) . .
C4 N1 C2 115.68(16) . .
C5 N2 C8 120.74(16) . .
C5 N2 C6 122.91(16) . .
C8 N2 C6 116.33(15) . .
C9 N3 C13 118.73(17) . .
C9 N3 Zn 118.04(13) . .
C13 N3 Zn 123.22(14) . .
N1 C1 S2 122.54(15) . .
N1 C1 S1 118.66(14) . .
S2 C1 S1 118.79(11) . .
N1 C2 C3 113.44(16) . .
N1 C2 H2A 108.9 . .
C3 C2 H2A 108.9 . .
N1 C2 H2B 108.9 . .
C3 C2 H2B 108.9 . .
H2A C2 H2B 107.7 . .
O1 C3 C2 112.64(16) . .
O1 C3 H3A 109.1 . .
C2 C3 H3A 109.1 . .
O1 C3 H3B 109.1 . .
C2 C3 H3B 109.1 . .
H3A C3 H3B 107.8 . .
N1 C4 H4A 109.5 . .
N1 C4 H4B 109.5 . .
H4A C4 H4B 109.5 . .
N1 C4 H4C 109.5 . .
H4A C4 H4C 109.5 . .
H4B C4 H4C 109.5 . .
N2 C5 S4 121.34(14) . .
N2 C5 S3 121.19(14) . .
S4 C5 S3 117.46(11) . .
N2 C6 C7 112.02(16) . .
N2 C6 H6A 109.2 . .
C7 C6 H6A 109.2 . .
N2 C6 H6B 109.2 . .
C7 C6 H6B 109.2 . .
H6A C6 H6B 107.9 . .
O2 C7 C6 112.50(16) . .
O2 C7 H7A 109.1 . .
C6 C7 H7A 109.1 . .
O2 C7 H7B 109.1 . .
C6 C7 H7B 109.1 . .
H7A C7 H7B 107.8 . .
N2 C8 H8A 109.5 . .
N2 C8 H8B 109.5 . .
H8A C8 H8B 109.5 . .
N2 C8 H8C 109.5 . .
H8A C8 H8C 109.5 . .
H8B C8 H8C 109.5 . .
N3 C9 C10 122.79(18) . .
N3 C9 H9 118.6 . .
C10 C9 H9 118.6 . .
O3 C10 C9 116.64(18) . .
O3 C10 C11 125.07(18) . .
C9 C10 C11 118.27(19) . .
C12 C11 C10 118.52(19) . .
C12 C11 H11 120.7 . .
C10 C11 H11 120.7 . .
C13 C12 C11 119.77(19) . .
C13 C12 H12 120.1 . .
C11 C12 H12 120.1 . .
N3 C13 C12 121.87(19) . .
N3 C13 H13 119.1 . .
C12 C13 H13 119.1 . .

loop_
_geom_bond_atom_site_label_1
_geom_bond_atom_site_label_2
_geom_bond_distance
_geom_bond_site_symmetry_2
Zn N3 2.0375(16) .
Zn S1 2.3319(6) .
Zn S3 2.3437(7) .
Zn S4 2.5275(6) .
Zn S2 2.7514(8) .
S1 C1 1.733(2) .
S2 C1 1.7119(19) .
S3 C5 1.7364(19) .
S4 C5 1.7140(19) .
O1 C3 1.433(2) .
O1 H1O 0.833(10) .
O2 C7 1.418(2) .
O2 H2O 0.833(10) .
O3 C10 1.350(2) .
O3 H3O 0.834(10) .
N1 C1 1.333(2) .
N1 C4 1.468(2) .
N1 C2 1.468(2) .
N2 C5 1.328(2) .
N2 C8 1.464(2) .
N2 C6 1.466(2) .
N3 C9 1.337(3) .
N3 C13 1.345(3) .
C2 C3 1.516(3) .
C2 H2A 0.9900 .
C2 H2B 0.9900 .
C3 H3A 0.9900 .
C3 H3B 0.9900 .
C4 H4A 0.9800 .
C4 H4B 0.9800 .
C4 H4C 0.9800 .
C6 C7 1.518(3) .
C6 H6A 0.9900 .
C6 H6B 0.9900 .
C7 H7A 0.9900 .
C7 H7B 0.9900 .
C8 H8A 0.9800 .
C8 H8B 0.9800 .
C8 H8C 0.9800 .
C9 C10 1.393(3) .
C9 H9 0.9500 .
C10 C11 1.394(3) .
C11 C12 1.387(3) .
C11 H11 0.9500 .
C12 C13 1.379(3) .
C12 H12 0.9500 .
C13 H13 0.9500 .

loop_
_geom_hbond_atom_site_label_D
_geom_hbond_atom_site_label_H
_geom_hbond_atom_site_label_A
_geom_hbond_distance_DH
_geom_hbond_distance_HA
_geom_hbond_distance_DA
_geom_hbond_angle_DHA
_geom_hbond_site_symmetry_A
O1 H1O S2 0.84(2) 2.61(2) 3.371(2) 152(3) .
O2 H2O O1 0.83(3) 1.94(3) 2.734(2) 161(3) 2_665
O3 H3O O2 0.84(3) 1.79(2) 2.619(2) 170(3) 2_666
C2 H2B Cg1 0.99 2.76 3.689(2) 156 2_765

loop_
_geom_torsion_atom_site_label_1
_geom_torsion_atom_site_label_2
_geom_torsion_atom_site_label_3
_geom_torsion_atom_site_label_4
_geom_torsion
_geom_torsion_site_symmetry_1
_geom_torsion_site_symmetry_2
_geom_torsion_site_symmetry_3
_geom_torsion_site_symmetry_4
C4 N1 C1 S2 175.51(15) . . . .
C2 N1 C1 S2 -10.8(2) . . . .
C4 N1 C1 S1 -4.7(2) . . . .
C2 N1 C1 S1 169.02(14) . . . .
Zn S2 C1 N1 167.26(16) . . . .
Zn S2 C1 S1 -12.55(9) . . . .
Zn S1 C1 N1 -165.30(14) . . . .
Zn S1 C1 S2 14.52(10) . . . .
C1 N1 C2 C3 102.8(2) . . . .
C4 N1 C2 C3 -83.2(2) . . . .
N1 C2 C3 O1 -58.9(2) . . . .
C8 N2 C5 S4 1.6(3) . . . .
C6 N2 C5 S4 179.87(14) . . . .
C8 N2 C5 S3 -179.97(15) . . . .
C6 N2 C5 S3 -1.7(3) . . . .
Zn S4 C5 N2 176.79(16) . . . .
Zn S4 C5 S3 -1.66(9) . . . .
Zn S3 C5 N2 -176.68(15) . . . .
Zn S3 C5 S4 1.77(10) . . . .
C5 N2 C6 C7 -103.9(2) . . . .
C8 N2 C6 C7 74.4(2) . . . .
N2 C6 C7 O2 55.4(2) . . . .
C13 N3 C9 C10 -2.0(3) . . . .
Zn N3 C9 C10 178.55(14) . . . .
N3 C9 C10 O3 -176.43(17) . . . .
N3 C9 C10 C11 2.1(3) . . . .
O3 C10 C11 C12 177.9(2) . . . .
C9 C10 C11 C12 -0.5(3) . . . .
C10 C11 C12 C13 -1.1(3) . . . .
C9 N3 C13 C12 0.2(3) . . . .
Zn N3 C13 C12 179.67(16) . . . .
C11 C12 C13 N3 1.3(3) . . . .

loop_
_publcif_info_tables.block_id
_publcif_info_tables.reference_item
{687b4131-b9e9-4956-8180-319fb9f745f5} '_geom_extra_table_headA'
{687b4131-b9e9-4956-8180-319fb9f745f5} '_geom_hbond_atom_site_label_D'
{da9ee6d5-6e6c-4a13-80c9-1434e53164c0} '_geom_hbond_atom_site_label_D'
{687b4131-b9e9-4956-8180-319fb9f745f5} '_geom_extra_table_headB'
{687b4131-b9e9-4956-8180-319fb9f745f5} '_geom_extra_table_headC'
{92d4c804-1fc9-4242-84e8-84b0d42cfb38} '_publcif_info_datablock.publ_exptl'

loop_
_publcif_info_cif.paper_type
EE

loop_
_publcif_info_datablock.id
_publcif_info_datablock.publ_exptl
_publcif_info_datablock.publ_geom
_publcif_info_datablock.structure
{687b4131-b9e9-4956-8180-319fb9f745f5} y y y
{da9ee6d5-6e6c-4a13-80c9-1434e53164c0} y y y
{92d4c804-1fc9-4242-84e8-84b0d42cfb38} ? ? ?

loop_
_publcif_info_exptl_table_extra_item
sin_theta_over_lambda_max

_cod_database_fobs_code 2022631
